data_1505163
loop_
_publ_author_name
'Tang, Hui-Yi'
'Chen, Hsuan-Ying'
'Huang, Jui-Hsien'
'Lin, Chu-Chieh'

_publ_section_title
;
 Synthesis and Structural Characterization of Magnesium Ketiminate
 Complexes:&#x00A0; Efficient Initiators for the Ring-Opening
 Polymerization ofl-Lactide
;
_journal_issue 25
_journal_name_full Macromolecules
_journal_page_first 8855
_journal_paper_doi 10.1021/ma071540k
_journal_volume 40
_journal_year 2007
_chemical_formula_sum 'C16 H24 Mg N2 O2'
_chemical_formula_weight 300.68
_chemical_name_systematic
; 
 ? 
;
_space_group_IT_number 2
_symmetry_cell_setting triclinic
_symmetry_space_group_name_Hall '-P 1'
_symmetry_space_group_name_H-M 'P -1'
_atom_sites_solution_hydrogens geom
_atom_sites_solution_primary direct
_atom_sites_solution_secondary difmap
_audit_creation_method SHELXL-97
_cell_angle_alpha 72.516(12)
_cell_angle_beta 65.094(11)
_cell_angle_gamma 68.434(11)
_cell_formula_units_Z 2
_cell_length_a 9.729(6)
_cell_length_b 9.983(6)
_cell_length_c 10.716(6)
_cell_measurement_reflns_used 2241
_cell_measurement_temperature 293(2)
_cell_measurement_theta_max 25.970
_cell_measurement_theta_min 2.249
_cell_volume 864.7(9)
_computing_cell_refinement 'Bruker SMART'
_computing_data_collection 'Bruker SMART'
_computing_data_reduction 'Bruker SHELXTL'
_computing_molecular_graphics 'Bruker SHELXTL'
_computing_publication_material 'Bruker SHELXTL'
_computing_structure_refinement 'SHELXL-97 (Sheldrick, 1997)'
_computing_structure_solution 'SHELXS-97 (Sheldrick, 1990)'
_diffrn_ambient_temperature 293(2)
_diffrn_measured_fraction_theta_full 0.970
_diffrn_measured_fraction_theta_max 0.970
_diffrn_measurement_device_type 'CCD area detector'
_diffrn_measurement_method 'phi and omega scans'
_diffrn_radiation_monochromator graphite
_diffrn_radiation_source 'fine-focus sealed tube'
_diffrn_radiation_type MoK\a
_diffrn_radiation_wavelength 0.71073
_diffrn_reflns_av_R_equivalents 0.0784
_diffrn_reflns_av_sigmaI/netI 0.0495
_diffrn_reflns_limit_h_max 11
_diffrn_reflns_limit_h_min -11
_diffrn_reflns_limit_k_max 7
_diffrn_reflns_limit_k_min -12
_diffrn_reflns_limit_l_max 9
_diffrn_reflns_limit_l_min -13
_diffrn_reflns_number 4833
_diffrn_reflns_theta_full 26.06
_diffrn_reflns_theta_max 26.06
_diffrn_reflns_theta_min 2.13
_exptl_absorpt_coefficient_mu 0.108
_exptl_absorpt_correction_T_max 1.0000
_exptl_absorpt_correction_T_min 0.2784
_exptl_absorpt_correction_type SADABS
_exptl_crystal_colour colorless
_exptl_crystal_density_diffrn 1.155
_exptl_crystal_density_method 'not measured'
_exptl_crystal_description parallelpiped
_exptl_crystal_F_000 324
_exptl_crystal_size_max 0.68
_exptl_crystal_size_mid 0.52
_exptl_crystal_size_min 0.47
_refine_diff_density_max 0.434
_refine_diff_density_min -0.393
_refine_diff_density_rms 0.091
_refine_ls_extinction_method none
_refine_ls_goodness_of_fit_ref 1.009
_refine_ls_hydrogen_treatment mixed
_refine_ls_matrix_type full
_refine_ls_number_parameters 190
_refine_ls_number_reflns 3317
_refine_ls_number_restraints 0
_refine_ls_restrained_S_all 1.009
_refine_ls_R_factor_all 0.0915
_refine_ls_R_factor_gt 0.0740
_refine_ls_shift/su_max 0.000
_refine_ls_shift/su_mean 0.000
_refine_ls_structure_factor_coef Fsqd
_refine_ls_weighting_details 'calc w=1/[\s^2^(Fo^2^)+(0.2000P)^2^+0.0000P] where P=(Fo^2^+2Fc^2^)/3'
_refine_ls_weighting_scheme calc
_refine_ls_wR_factor_gt 0.2206
_refine_ls_wR_factor_ref 0.2554
_reflns_number_gt 2475
_reflns_number_total 3317
_reflns_threshold_expression >2sigma(I)
_cod_data_source_file ma071540k-file003.cif
_cod_data_source_block compound_1
_cod_depositor_comments
;
The following automatic conversions were performed:

'_symmetry_cell_setting' value 'Triclinic' changed to 'triclinic'
according to /home/saulius/struct/CIF-dictionaries/cif_core.dic
dictionary named 'cif_core.dic' version 2.4.1 from 2010-06-29.

Automatic conversion script
Id: cif_fix_values 1715 2011-07-08 13:25:40Z adriana 
;
_cod_original_sg_symbol_H-M P-1
_cod_database_code 1505163

loop_
_symmetry_equiv_pos_as_xyz
'x, y, z'
'-x, -y, -z'

loop_
_atom_site_label
_atom_site_type_symbol
_atom_site_fract_x
_atom_site_fract_y
_atom_site_fract_z
_atom_site_U_iso_or_equiv
_atom_site_adp_type
_atom_site_occupancy
_atom_site_symmetry_multiplicity
_atom_site_calc_flag
_atom_site_refinement_flags
Mg Mg 0.46679(10) 0.11152(8) 0.38102(8) 0.0435(3) Uani 1 1 d .
O1 O 0.2595(2) 0.1296(2) 0.3791(2) 0.0604(6) Uani 1 1 d .
O2 O 0.4819(2) 0.10473(18) 0.56046(18) 0.0459(5) Uani 1 1 d .
N1 N 0.4304(3) 0.3359(2) 0.2882(2) 0.0550(6) Uani 1 1 d .
N2 N 0.7088(3) 0.1222(3) 0.2245(2) 0.0538(6) Uani 1 1 d .
C1 C -0.0159(4) 0.2174(5) 0.4349(5) 0.0914(12) Uani 1 1 d .
H1A H -0.0030 0.1141 0.4525 0.137 Uiso 1 1 calc R
H1B H -0.0608 0.2644 0.3630 0.137 Uiso 1 1 calc R
H1C H -0.0847 0.2565 0.5189 0.137 Uiso 1 1 calc R
C2 C 0.1434(4) 0.2443(3) 0.3883(3) 0.0579(7) Uani 1 1 d .
C3 C 0.1517(4) 0.3837(3) 0.3576(4) 0.0649(8) Uani 1 1 d .
H3A H 0.0567 0.4568 0.3777 0.078 Uiso 1 1 calc R
C4 C 0.2926(4) 0.4284(3) 0.2974(3) 0.0609(8) Uani 1 1 d .
C5 C 0.2743(6) 0.5905(4) 0.2425(5) 0.1007(14) Uani 1 1 d .
H5A H 0.3759 0.6083 0.2044 0.151 Uiso 1 1 calc R
H5B H 0.2065 0.6443 0.3175 0.151 Uiso 1 1 calc R
H5C H 0.2290 0.6213 0.1709 0.151 Uiso 1 1 calc R
C6 C 0.5727(4) 0.3867(4) 0.2112(4) 0.0716(9) Uani 1 1 d .
H6A H 0.5618 0.4713 0.2450 0.086 Uiso 1 1 calc R
H6B H 0.5874 0.4148 0.1125 0.086 Uiso 1 1 calc R
C7 C 0.7108(4) 0.2661(3) 0.2323(3) 0.0630(8) Uani 1 1 d .
H7A H 0.8066 0.2875 0.1619 0.076 Uiso 1 1 calc R
H7B H 0.7132 0.2621 0.3230 0.076 Uiso 1 1 calc R
C8 C 0.7298(5) 0.1167(4) 0.0825(3) 0.0777(10) Uani 1 1 d .
H8A H 0.8342 0.1216 0.0212 0.116 Uiso 1 1 calc R
H8B H 0.6535 0.1978 0.0514 0.116 Uiso 1 1 calc R
H8C H 0.7153 0.0268 0.0817 0.116 Uiso 1 1 calc R
C9 C 0.8370(4) 0.0096(4) 0.2658(4) 0.0749(9) Uani 1 1 d .
H9A H 0.9366 0.0190 0.1961 0.112 Uiso 1 1 calc R
H9B H 0.8274 -0.0854 0.2745 0.112 Uiso 1 1 calc R
H9C H 0.8308 0.0215 0.3538 0.112 Uiso 1 1 calc R
C10 C 0.5138(4) 0.2054(3) 0.6050(3) 0.0575(7) Uani 1 1 d .
H10A H 0.5112 0.2953 0.5371 0.069 Uiso 1 1 calc R
H10B H 0.6190 0.1659 0.6097 0.069 Uiso 1 1 calc R
C11 C 0.3966(3) 0.2389(3) 0.7456(3) 0.0491(6) Uani 1 1 d .
C12 C 0.4373(4) 0.1885(3) 0.8637(4) 0.0639(8) Uani 1 1 d .
H12A H 0.5397 0.1322 0.8569 0.077 Uiso 1 1 calc R
C13 C 0.3264(6) 0.2212(5) 0.9933(4) 0.0831(11) Uani 1 1 d .
H13A H 0.3555 0.1882 1.0720 0.100 Uiso 1 1 calc R
C14 C 0.1763(6) 0.3010(5) 1.0044(4) 0.0912(13) Uani 1 1 d .
H14A H 0.1017 0.3212 1.0909 0.109 Uiso 1 1 calc R
C15 C 0.1346(5) 0.3518(5) 0.8878(5) 0.0897(12) Uani 1 1 d .
H15A H 0.0319 0.4076 0.8953 0.108 Uiso 1 1 calc R
C16 C 0.2432(4) 0.3208(4) 0.7604(4) 0.0691(9) Uani 1 1 d .
H16A H 0.2130 0.3557 0.6823 0.083 Uiso 1 1 calc R

loop_
_atom_site_aniso_label
_atom_site_aniso_U_11
_atom_site_aniso_U_22
_atom_site_aniso_U_33
_atom_site_aniso_U_23
_atom_site_aniso_U_13
_atom_site_aniso_U_12
Mg 0.0478(6) 0.0434(5) 0.0431(5) -0.0023(3) -0.0177(4) -0.0191(4)
O1 0.0569(12) 0.0572(11) 0.0776(14) -0.0032(9) -0.0337(11) -0.0221(9)
O2 0.0580(11) 0.0411(9) 0.0466(10) -0.0089(7) -0.0202(8) -0.0194(8)
N1 0.0643(15) 0.0525(13) 0.0516(13) 0.0010(10) -0.0208(11) -0.0272(11)
N2 0.0522(14) 0.0617(14) 0.0475(12) -0.0036(10) -0.0109(10) -0.0282(11)
C1 0.057(2) 0.100(3) 0.124(4) -0.015(2) -0.042(2) -0.0223(19)
C2 0.0518(17) 0.0675(18) 0.0603(17) -0.0072(13) -0.0294(14) -0.0145(13)
C3 0.0572(18) 0.0623(18) 0.073(2) -0.0101(14) -0.0308(16) -0.0067(14)
C4 0.074(2) 0.0494(15) 0.0596(17) -0.0014(12) -0.0328(15) -0.0133(14)
C5 0.121(4) 0.054(2) 0.115(3) 0.0095(19) -0.051(3) -0.019(2)
C6 0.080(2) 0.0595(18) 0.072(2) 0.0015(14) -0.0152(17) -0.0400(17)
C7 0.0627(19) 0.0711(19) 0.0597(17) -0.0091(14) -0.0093(14) -0.0394(15)
C8 0.096(3) 0.088(2) 0.0524(17) -0.0146(16) -0.0105(17) -0.046(2)
C9 0.0539(19) 0.079(2) 0.084(2) -0.0070(17) -0.0167(17) -0.0247(16)
C10 0.0627(17) 0.0590(16) 0.0591(17) -0.0184(13) -0.0121(13) -0.0303(13)
C11 0.0593(16) 0.0432(13) 0.0536(15) -0.0138(11) -0.0205(12) -0.0187(12)
C12 0.075(2) 0.0597(17) 0.0716(19) -0.0101(14) -0.0362(17) -0.0226(15)
C13 0.114(3) 0.101(3) 0.0534(19) -0.0087(18) -0.029(2) -0.055(3)
C14 0.095(3) 0.106(3) 0.073(2) -0.045(2) -0.004(2) -0.034(2)
C15 0.067(2) 0.091(3) 0.105(3) -0.045(2) -0.018(2) -0.0067(19)
C16 0.068(2) 0.0653(19) 0.077(2) -0.0199(15) -0.0327(17) -0.0079(15)

loop_
_atom_type_symbol
_atom_type_description
_atom_type_scat_dispersion_real
_atom_type_scat_dispersion_imag
_atom_type_scat_source
C C 0.0033 0.0016 'International Tables Vol C Tables 4.2.6.8 and 6.1.1.4'
H H 0.0000 0.0000 'International Tables Vol C Tables 4.2.6.8 and 6.1.1.4'
N N 0.0061 0.0033 'International Tables Vol C Tables 4.2.6.8 and 6.1.1.4'
O O 0.0106 0.0060 'International Tables Vol C Tables 4.2.6.8 and 6.1.1.4'
Mg Mg 0.0486 0.0363 'International Tables Vol C Tables 4.2.6.8 and 6.1.1.4'

loop_
_geom_angle_atom_site_label_1
_geom_angle_atom_site_label_2
_geom_angle_atom_site_label_3
_geom_angle
_geom_angle_site_symmetry_1
_geom_angle_site_symmetry_3
O1 Mg O2 118.03(10) . .
O1 Mg O2 93.88(8) . 2_656
O2 Mg O2 82.98(7) . 2_656
O1 Mg N1 86.79(9) . .
O2 Mg N1 104.12(9) . .
O2 Mg N1 171.59(9) 2_656 .
O1 Mg N2 137.98(10) . .
O2 Mg N2 103.49(9) . .
O2 Mg N2 97.38(9) 2_656 .
N1 Mg N2 76.74(10) . .
O1 Mg Mg 110.94(8) . 2_656
O2 Mg Mg 41.76(6) . 2_656
O2 Mg Mg 41.22(5) 2_656 2_656
N1 Mg Mg 145.67(8) . 2_656
N2 Mg Mg 103.95(8) . 2_656
C2 O1 Mg 126.34(19) . .
C10 O2 Mg 130.39(17) . .
C10 O2 Mg 127.83(17) . 2_656
Mg O2 Mg 97.02(7) . 2_656
C4 N1 C6 119.5(3) . .
C4 N1 Mg 124.3(2) . .
C6 N1 Mg 116.2(2) . .
C7 N2 C8 110.6(2) . .
C7 N2 C9 108.7(2) . .
C8 N2 C9 109.6(3) . .
C7 N2 Mg 101.28(17) . .
C8 N2 Mg 113.4(2) . .
C9 N2 Mg 112.87(19) . .
O1 C2 C3 126.0(3) . .
O1 C2 C1 114.9(3) . .
C3 C2 C1 119.0(3) . .
C2 C3 C4 126.0(3) . .
N1 C4 C3 122.3(3) . .
N1 C4 C5 121.3(3) . .
C3 C4 C5 116.4(3) . .
N1 C6 C7 108.7(2) . .
N2 C7 C6 113.3(3) . .
O2 C10 C11 111.9(2) . .
C12 C11 C16 117.9(3) . .
C12 C11 C10 121.7(3) . .
C16 C11 C10 120.4(3) . .
C11 C12 C13 120.7(3) . .
C14 C13 C12 119.9(3) . .
C13 C14 C15 119.9(4) . .
C16 C15 C14 120.4(4) . .
C15 C16 C11 121.3(3) . .

loop_
_geom_bond_atom_site_label_1
_geom_bond_atom_site_label_2
_geom_bond_distance
_geom_bond_site_symmetry_2
Mg O1 1.966(2) .
Mg O2 1.969(2) .
Mg O2 1.990(2) 2_656
Mg N1 2.123(3) .
Mg N2 2.262(3) .
Mg Mg 2.966(2) 2_656
O1 C2 1.273(3) .
O2 C10 1.406(3) .
O2 Mg 1.990(2) 2_656
N1 C4 1.302(4) .
N1 C6 1.468(4) .
N2 C7 1.472(4) .
N2 C8 1.464(4) .
N2 C9 1.466(4) .
C1 C2 1.515(5) .
C2 C3 1.355(4) .
C3 C4 1.423(5) .
C4 C5 1.516(5) .
C6 C7 1.486(5) .
C10 C11 1.502(4) .
C11 C12 1.380(4) .
C11 C16 1.379(4) .
C12 C13 1.397(5) .
C13 C14 1.356(6) .
C14 C15 1.370(6) .
C15 C16 1.369(5) .
